data_4302749
loop_
_publ_author_name
'Zhaoqing Xu'
'Ming-Dong Zhou'
'Markus Drees'
'Hugh Chaffey-Millar'
'Eberhardt Herdtweck'
'Wolfgang A. Herrmann'
'Fritz E. K\"uhn'

_publ_contact_author_address
;
       Department Chemie,
       Lehrstuhl f\"ur Anorganische Chemie,
       Technische Universit\"at M\"unchen,
       Lichtenbergstrasse 4,
       D-85747 Garching bei M\"unchen,
       Germany.
;
_publ_contact_author_email eberhardt.herdtweck@ch.tum.de
_publ_contact_author_fax '+49(0)89 289 13473'
_publ_contact_author_name
;
       Dr. Eberhardt Herdtweck
;
_publ_contact_author_phone '+49(0)89 289 13143'
_publ_section_title
;
Mono- and Bis- Methyltrioxorhenium(VII) Complexes with Salen Ligands:
Synthesis, Properties, Applications
;
_journal_name_full 'Inorganic Chemistry'
_journal_page_first 6812
_journal_page_last 6822
_journal_paper_doi 10.1021/ic900761u
_journal_volume 48
_journal_year 2009
_chemical_formula_moiety 'C24 H32 N2 O10 Re2'
_chemical_formula_sum 'C24 H32 N2 O10 Re2'
_chemical_formula_weight 880.94
_chemical_name_systematic ?
_space_group_IT_number 15
_symmetry_cell_setting monoclinic
_symmetry_Int_Tables_number 15
_symmetry_space_group_name_Hall '-C 2yc'
_symmetry_space_group_name_H-M 'C 1 2/c 1'
_atom_sites_solution_hydrogens geom
_atom_sites_solution_primary direct
_atom_sites_solution_secondary difmap
_cell_angle_alpha 90
_cell_angle_beta 115.555(4)
_cell_angle_gamma 90
_cell_formula_units_Z 4
_cell_length_a 18.8092(9)
_cell_length_b 12.6315(6)
_cell_length_c 12.9568(6)
_cell_measurement_reflns_used 27236
_cell_measurement_temperature 173(1)
_cell_measurement_theta_max 27.21
_cell_measurement_theta_min 4.75
_cell_volume 2777.2(2)
_computing_cell_refinement 'X-AREA (Stoe, 2004)'
_computing_data_collection 'X-AREA (Stoe, 2004)'
_computing_data_reduction 'X-AREA (Stoe, 2004)'
_computing_molecular_graphics 'PLATON (Spek, 2007)'
_computing_publication_material 'PLATON (Spek, 2007)'
_computing_structure_refinement 'SHELXL-97 (Sheldrick, 1998)'
_computing_structure_solution 'SIR92 (Altomare, 1994)'
_diffrn_ambient_temperature 173(1)
_diffrn_detector 'image plate'
_diffrn_detector_area_resol_mean 6.67
_diffrn_measured_fraction_theta_full 0.992
_diffrn_measured_fraction_theta_max 0.992
_diffrn_measurement_device 'two-circle diffractometer'
_diffrn_measurement_device_type 'IPDS 2T (Stoe)'
_diffrn_measurement_method 'omega-rotation/oscillation '
_diffrn_radiation_monochromator graphite
_diffrn_radiation_source 'NONIUS FR 591 rotating anode'
_diffrn_radiation_type 'Mo K\a'
_diffrn_radiation_wavelength 0.71073
_diffrn_reflns_av_R_equivalents 0.047
_diffrn_reflns_av_sigmaI/netI 0.0154
_diffrn_reflns_limit_h_max 22
_diffrn_reflns_limit_h_min -22
_diffrn_reflns_limit_k_max 15
_diffrn_reflns_limit_k_min -15
_diffrn_reflns_limit_l_max 15
_diffrn_reflns_limit_l_min -15
_diffrn_reflns_number 20762
_diffrn_reflns_theta_full 25.35
_diffrn_reflns_theta_max 25.35
_diffrn_reflns_theta_min 4.75
_diffrn_standards_decay_% 0
_exptl_absorpt_coefficient_mu 8.766
_exptl_absorpt_correction_T_max 0.4016
_exptl_absorpt_correction_T_min 0.1209
_exptl_absorpt_correction_type numerical
_exptl_absorpt_process_details
;
 Numerical absorption correction after crystal shape optimization
 source: (Stoe, 2004)
;
_exptl_crystal_colour red
_exptl_crystal_density_diffrn 2.107
_exptl_crystal_density_meas ?
_exptl_crystal_density_method none
_exptl_crystal_description column
_exptl_crystal_F_000 1680
_exptl_crystal_size_max 0.51
_exptl_crystal_size_mid 0.15
_exptl_crystal_size_min 0.15
_refine_diff_density_max 1.431
_refine_diff_density_min -1.464
_refine_diff_density_rms 0.087
_refine_ls_extinction_coef 0.00055(6)
_refine_ls_extinction_expression Fc^*^=kFc[1+0.001xFc^2^\l^3^/sin(2\q)]^-1/4^
_refine_ls_extinction_method SHELXL
_refine_ls_goodness_of_fit_ref 1.051
_refine_ls_hydrogen_treatment mixed
_refine_ls_matrix_type full
_refine_ls_number_parameters 179
_refine_ls_number_reflns 2530
_refine_ls_number_restraints 0
_refine_ls_restrained_S_all 1.051
_refine_ls_R_factor_all 0.0247
_refine_ls_R_factor_gt 0.0201
_refine_ls_shift/su_max 0.001
_refine_ls_shift/su_mean 0.000
_refine_ls_structure_factor_coef Fsqd
_refine_ls_weighting_details 'calc w=1/[\s^2^(Fo^2^)+(0.0270P)^2^+3.6701P] where P=(Fo^2^+2Fc^2^)/3'
_refine_ls_weighting_scheme calc
_refine_ls_wR_factor_gt 0.0456
_refine_ls_wR_factor_ref 0.0464
_reflns_number_gt 2235
_reflns_number_total 2530
_reflns_threshold_expression I>2\s(I)
_cod_data_source_file ic900761u_si_002_2.cif
_cod_data_source_block Compound_6
_cod_depositor_comments
;
The following automatic conversions were performed:
'_symmetry_cell_setting' value 'Monoclinic' changed to 'monoclinic'
according to '/home/saulius/struct/CIF-dictionaries/cif_core.dic'
dictionary named 'cif_core.dic' version 2.4.1 from 2010-06-29.

Automatic conversion script
Id: cif_fix_enum 1527 2010-12-29 10:47:43Z saulius 

The following automatic conversions were performed:

'_exptl_crystal_density_meas' value 'none' was changed to '?' - the
value is perceived as not measured.

Automatic conversion script
Id: cif_fix_values 3008 2015-01-20 13:52:24Z robertas 
;
_cod_original_sg_symbol_H-M 'C 2/c'
_cod_database_code 4302749

loop_
_symmetry_equiv_pos_site_id
_symmetry_equiv_pos_as_xyz
1 x,y,z
2 -x,y,1/2-z
3 -x,-y,-z
4 x,-y,1/2+z
5 1/2+x,1/2+y,z
6 1/2-x,1/2+y,1/2-z
7 1/2-x,1/2-y,-z
8 1/2+x,1/2-y,1/2+z

loop_
_atom_site_aniso_label
_atom_site_aniso_U_11
_atom_site_aniso_U_22
_atom_site_aniso_U_33
_atom_site_aniso_U_23
_atom_site_aniso_U_13
_atom_site_aniso_U_12
Re1 0.0182(1) 0.0509(1) 0.0308(1) 0.0095(1) 0.0021(1) -0.0117(1)
O1 0.0368(16) 0.080(2) 0.0328(14) 0.0098(15) 0.0067(12) -0.0234(16)
O2 0.054(2) 0.046(2) 0.060(2) -0.0141(16) 0.0086(16) -0.0195(16)
O3 0.0327(17) 0.105(3) 0.057(2) 0.031(2) -0.0066(15) -0.0305(19)
O4 0.0167(11) 0.0294(14) 0.0311(13) 0.0013(10) 0.0045(10) -0.0025(10)
O5 0.0296(14) 0.0184(13) 0.0575(17) -0.0006(12) 0.0130(13) 0.0003(10)
N1 0.0171(14) 0.0215(15) 0.0235(14) 0.0046(12) 0.0064(11) 0.0025(12)
C1 0.031(2) 0.073(4) 0.072(3) 0.027(3) 0.031(2) 0.018(2)
C2 0.0187(16) 0.0291(19) 0.0189(15) 0.0022(13) 0.0070(13) 0.0012(14)
C3 0.0191(16) 0.032(2) 0.0309(18) 0.0032(15) 0.0073(14) 0.0077(14)
C4 0.0280(18) 0.0225(18) 0.0345(18) 0.0011(15) 0.0110(15) 0.0076(15)
C5 0.0249(17) 0.0206(17) 0.0284(17) -0.0003(14) 0.0109(14) -0.0006(14)
C6 0.0182(15) 0.0244(18) 0.0191(14) -0.0003(13) 0.0079(12) 0.0012(13)
C7 0.0200(16) 0.0217(18) 0.0163(14) 0.0003(12) 0.0090(13) 0.0011(13)
C8 0.0284(19) 0.028(2) 0.047(2) -0.0006(17) 0.0109(17) -0.0060(16)
C9 0.0196(15) 0.0234(17) 0.0169(14) 0.0027(13) 0.0062(12) 0.0005(14)
C10 0.0150(15) 0.0176(16) 0.0282(17) 0.0023(14) 0.0017(13) -0.0004(13)
C11 0.0264(19) 0.025(2) 0.041(2) 0.0106(17) 0.0049(16) -0.0037(16)
C12 0.035(2) 0.0172(19) 0.061(3) 0.0101(18) 0.000(2) -0.0024(17)

loop_
_atom_site_label
_atom_site_type_symbol
_atom_site_thermal_displace_type
_atom_site_fract_x
_atom_site_fract_y
_atom_site_fract_z
_atom_site_occupancy
_atom_site_U_iso_or_equiv
_atom_site_calc_flag
_atom_site_refinement_flags
Re1 Re Uani 0.24942(1) 0.10027(1) 0.34393(1) 1.000 0.0363(1) . .
O1 O Uani 0.21711(18) 0.0094(3) 0.4118(2) 1.000 0.0528(10) . .
O2 O Uani 0.2117(2) 0.2257(3) 0.3228(3) 1.000 0.0590(12) . .
O3 O Uani 0.3459(2) 0.1168(4) 0.4351(3) 1.000 0.0741(13) . .
O4 O Uani 0.13560(14) 0.0712(2) 0.1998(2) 1.000 0.0278(7) . .
O5 O Uani -0.06528(16) -0.2717(2) 0.0706(3) 1.000 0.0372(9) . .
N1 N Uani 0.01660(17) 0.1948(2) 0.1561(2) 1.000 0.0215(8) . .
C1 C Uani 0.2831(3) 0.0432(5) 0.2181(5) 1.000 0.0556(18) . .
C2 C Uani 0.08827(19) -0.0115(3) 0.1702(3) 1.000 0.0226(10) . .
C3 C Uani 0.1144(2) -0.1171(3) 0.1781(3) 1.000 0.0286(10) . .
C4 C Uani 0.0614(2) -0.1992(3) 0.1438(3) 1.000 0.0292(10) . .
C5 C Uani -0.0203(2) -0.1817(3) 0.1002(3) 1.000 0.0248(10) . .
C6 C Uani -0.04807(19) -0.0805(3) 0.0908(3) 1.000 0.0206(9) . .
C7 C Uani 0.00575(18) 0.0056(3) 0.1255(3) 1.000 0.0189(9) . .
C8 C Uani -0.1484(2) -0.2590(3) 0.0219(4) 1.000 0.0364(11) . .
C9 C Uani -0.0252(2) 0.1083(3) 0.1236(3) 1.000 0.0206(9) . .
C10 C Uani -0.01196(19) 0.2920(3) 0.1848(3) 1.000 0.0230(9) . .
C11 C Uani 0.0207(2) 0.3898(3) 0.1524(3) 1.000 0.0342(11) . .
C12 C Uani -0.0095(3) 0.4889(3) 0.1864(4) 1.000 0.0451(14) . .
H1 H Uiso 0.063(3) 0.182(3) 0.176(3) 1.000 0.031(11) . .
H11 H Uiso 0.24030 0.05540 0.14190 1.000 0.0830 calc R
H12 H Uiso 0.29420 -0.03280 0.22940 1.000 0.0830 calc R
H13 H Uiso 0.33050 0.08070 0.22460 1.000 0.0830 calc R
H31 H Uiso 0.16920 -0.13160 0.20740 1.000 0.0340 calc R
H41 H Uiso 0.08040 -0.26970 0.14970 1.000 0.0350 calc R
H61 H Uiso -0.10310 -0.06780 0.06120 1.000 0.0250 calc R
H81 H Uiso -0.17370 -0.32870 0.00370 1.000 0.0550 calc R
H82 H Uiso -0.16570 -0.21690 -0.04820 1.000 0.0550 calc R
H83 H Uiso -0.16330 -0.22280 0.07660 1.000 0.0550 calc R
H91 H Uiso -0.08070 0.11460 0.09650 1.000 0.0250 calc R
H101 H Uiso -0.07080 0.29330 0.14320 1.000 0.0280 calc R
H111 H Uiso 0.07900 0.38850 0.19150 1.000 0.0410 calc R
H112 H Uiso 0.00440 0.39020 0.06880 1.000 0.0410 calc R
H121 H Uiso -0.06730 0.49380 0.14070 1.000 0.0540 calc R
H122 H Uiso 0.01470 0.55190 0.16890 1.000 0.0540 calc R

loop_
_atom_type_symbol
_atom_type_description
_atom_type_scat_dispersion_real
_atom_type_scat_dispersion_imag
_atom_type_scat_source
Re Re -1.0185 7.2310 'International Tables Vol C Tables 4.2.6.8 and 6.1.1.4'
O O 0.0106 0.0060 'International Tables Vol C Tables 4.2.6.8 and 6.1.1.4'
N N 0.0061 0.0033 'International Tables Vol C Tables 4.2.6.8 and 6.1.1.4'
H H 0.0000 0.0000 'International Tables Vol C Tables 4.2.6.8 and 6.1.1.4'
C C 0.0033 0.0016 'International Tables Vol C Tables 4.2.6.8 and 6.1.1.4'

loop_
_geom_angle_atom_site_label_1
_geom_angle_atom_site_label_2
_geom_angle_atom_site_label_3
_geom_angle
_geom_angle_site_symmetry_1
_geom_angle_site_symmetry_2
_geom_angle_site_symmetry_3
_geom_angle_publ_flag
O1 Re1 O2 119.33(18) . . . yes
O1 Re1 O3 103.60(18) . . . yes
O1 Re1 O4 83.80(12) . . . yes
O1 Re1 C1 117.3(2) . . . yes
O2 Re1 O3 104.1(2) . . . yes
O2 Re1 O4 80.36(14) . . . yes
O2 Re1 C1 115.7(2) . . . yes
O3 Re1 O4 167.49(15) . . . yes
O3 Re1 C1 89.6(2) . . . yes
O4 Re1 C1 78.01(18) . . . yes
Re1 O4 C2 132.3(2) . . . yes
C5 O5 C8 117.4(3) . . . yes
C9 N1 C10 123.6(3) . . . yes
C9 N1 H1 111(3) . . . no
C10 N1 H1 124(3) . . . no
C3 C2 C7 117.3(3) . . . no
O4 C2 C3 123.9(4) . . . yes
O4 C2 C7 118.7(3) . . . yes
C2 C3 C4 120.6(4) . . . no
C3 C4 C5 121.7(4) . . . no
O5 C5 C6 125.8(4) . . . yes
C4 C5 C6 119.5(4) . . . no
O5 C5 C4 114.7(3) . . . yes
C5 C6 C7 119.7(4) . . . no
C2 C7 C9 121.0(3) . . . no
C2 C7 C6 121.1(3) . . . no
C6 C7 C9 117.6(3) . . . no
N1 C9 C7 125.1(4) . . . yes
N1 C10 C10 108.3(3) . . 2_555 yes
N1 C10 C11 112.3(3) . . . yes
C10 C10 C11 109.9(3) 2_555 . . no
C10 C11 C12 110.2(3) . . . no
C11 C12 C12 111.8(3) . . 2_555 no
Re1 C1 H11 110.00 . . . no
Re1 C1 H12 110.00 . . . no
Re1 C1 H13 109.00 . . . no
H11 C1 H12 110.00 . . . no
H11 C1 H13 109.00 . . . no
H12 C1 H13 109.00 . . . no
C2 C3 H31 120.00 . . . no
C4 C3 H31 120.00 . . . no
C3 C4 H41 119.00 . . . no
C5 C4 H41 119.00 . . . no
C5 C6 H61 120.00 . . . no
C7 C6 H61 120.00 . . . no
O5 C8 H81 109.00 . . . no
O5 C8 H82 110.00 . . . no
O5 C8 H83 110.00 . . . no
H81 C8 H82 109.00 . . . no
H81 C8 H83 109.00 . . . no
H82 C8 H83 109.00 . . . no
N1 C9 H91 118.00 . . . no
C7 C9 H91 117.00 . . . no
N1 C10 H101 109.00 . . . no
C11 C10 H101 109.00 . . . no
C10 C10 H101 109.00 2_555 . . no
C10 C11 H111 110.00 . . . no
C10 C11 H112 110.00 . . . no
C12 C11 H111 110.00 . . . no
C12 C11 H112 110.00 . . . no
H111 C11 H112 108.00 . . . no
C11 C12 H121 109.00 . . . no
C11 C12 H122 109.00 . . . no
H121 C12 H122 108.00 . . . no
C12 C12 H121 109.00 2_555 . . no
C12 C12 H122 109.00 2_555 . . no

loop_
_geom_bond_atom_site_label_1
_geom_bond_atom_site_label_2
_geom_bond_distance
_geom_bond_site_symmetry_1
_geom_bond_site_symmetry_2
_geom_bond_publ_flag
Re1 O1 1.709(3) . . yes
Re1 O2 1.709(4) . . yes
Re1 O3 1.698(4) . . yes
Re1 O4 2.181(3) . . yes
Re1 C1 2.114(6) . . yes
O4 C2 1.318(5) . . yes
O5 C5 1.369(5) . . yes
O5 C8 1.420(6) . . yes
N1 C9 1.305(5) . . yes
N1 C10 1.451(5) . . yes
N1 H1 0.81(6) . . no
C2 C3 1.410(5) . . no
C2 C7 1.420(5) . . no
C3 C4 1.373(5) . . no
C4 C5 1.407(6) . . no
C5 C6 1.366(5) . . no
C6 C7 1.420(5) . . no
C7 C9 1.418(5) . . no
C10 C11 1.517(5) . . no
C10 C10 1.550(5) . 2_555 no
C11 C12 1.516(6) . . no
C12 C12 1.528(7) . 2_555 no
C1 H11 0.9800 . . no
C1 H12 0.9800 . . no
C1 H13 0.9800 . . no
C3 H31 0.9500 . . no
C4 H41 0.9500 . . no
C6 H61 0.9500 . . no
C8 H81 0.9800 . . no
C8 H82 0.9800 . . no
C8 H83 0.9800 . . no
C9 H91 0.9500 . . no
C10 H101 1.0000 . . no
C11 H111 0.9900 . . no
C11 H112 0.9900 . . no
C12 H121 0.9900 . . no
C12 H122 0.9900 . . no
